data_1564393
loop_
_publ_author_name
'Odella, Emmanuel'
'Secor, Maxim'
'Elliot, Mackenna'
'Groy, Thomas L.'
'Moore, Thomas A.'
'Hammes-Schiffer, Sharon'
'Moore, Ana L.'

_publ_section_title
;
 Multi PCET in Symmetrically Substituted Benzimidazoles
;
_journal_name_full 'Chemical Science'
_journal_paper_doi 10.1039/D1SC03782J
_journal_year 2021
_chemical_formula_moiety 'C37 H40 N4 O3'
_chemical_formula_sum 'C37 H40 N4 O3'
_chemical_formula_weight 588.73
_chemical_name_systematic 4,7-Di-(4-methoxyphenyliminomethyl)-2-(3?,5?-di-tert-butyl-2?-hydroxyphenyl)benzimidazole
_space_group_crystal_system monoclinic
_space_group_IT_number 15
_space_group_name_Hall '-C 2yc'
_space_group_name_H-M_alt 'C 1 2/c 1'
_atom_sites_solution_hydrogens geom
_atom_sites_solution_primary direct
_atom_sites_solution_secondary difmap
_audit_update_record
;
2021-07-06 deposited with the CCDC.	2021-08-23 downloaded from the CCDC.
;
_cell_angle_alpha 90
_cell_angle_beta 120.434(4)
_cell_angle_gamma 90
_cell_formula_units_Z 8
_cell_length_a 33.507(8)
_cell_length_b 7.0694(18)
_cell_length_c 32.051(12)
_cell_measurement_reflns_used 2089
_cell_measurement_temperature 123.00(10)
_cell_measurement_theta_max 25.0077
_cell_measurement_theta_min 2.5432
_cell_volume 6546(3)
_computing_cell_refinement 'SAINT V8.34A (Bruker AXS Inc., 2014)'
_computing_data_collection 'Bruker Instrument Service v2015.5.1.3'
_computing_data_reduction 'SAINT V8.34A (Bruker AXS Inc., 2014)'
_computing_molecular_graphics 'XShell ver. 6.3.1 (Bruker AXS, 2004)'
_computing_publication_material 'Bruker APEX2 v2014.11-0 (Bruker-AXS, 2014)'
_computing_structure_refinement 'SHELXL-2014/7 (Sheldrick, 2014)'
_computing_structure_solution 'SHELXTL XT-2014/4'
_diffrn_ambient_temperature 123.00(10)
_diffrn_detector_area_resol_mean 8.3330
_diffrn_measured_fraction_theta_full 0.994
_diffrn_measured_fraction_theta_max 0.994
_diffrn_measurement_device_type 'Bruker Smart APEX Diffractometer'
_diffrn_measurement_method '\w and \f scans'
_diffrn_radiation_monochromator graphite
_diffrn_radiation_type MoK\a
_diffrn_radiation_wavelength 0.71073
_diffrn_reflns_av_R_equivalents 0.1068
_diffrn_reflns_av_unetI/netI 0.0931
_diffrn_reflns_limit_h_max 40
_diffrn_reflns_limit_h_min -40
_diffrn_reflns_limit_k_max 8
_diffrn_reflns_limit_k_min -8
_diffrn_reflns_limit_l_max 38
_diffrn_reflns_limit_l_min -38
_diffrn_reflns_number 25976
_diffrn_reflns_theta_full 25.52
_diffrn_reflns_theta_max 25.52
_diffrn_reflns_theta_min 2.43
_diffrn_source 'fine-focus sealed tube'
_diffrn_source_type 'sealed tube'
_exptl_absorpt_coefficient_mu 0.077
_exptl_absorpt_correction_T_max 1.00
_exptl_absorpt_correction_T_min 0.64
_exptl_absorpt_correction_type multi-scan
_exptl_absorpt_process_details 'SADABS V2014/5 (Bruker AXS Inc.)'
_exptl_crystal_colour 'clear light yellow'
_exptl_crystal_density_diffrn 1.195
_exptl_crystal_density_method 'not measured'
_exptl_crystal_description 'thin needle'
_exptl_crystal_F_000 2512
_exptl_crystal_recrystallization_method 'Vapor diffusion technique'
_exptl_crystal_size_max 0.884
_exptl_crystal_size_mid 0.086
_exptl_crystal_size_min 0.026
_refine_diff_density_max 0.296
_refine_diff_density_min -0.201
_refine_ls_extinction_method none
_refine_ls_goodness_of_fit_ref 1.069
_refine_ls_hydrogen_treatment constr
_refine_ls_matrix_type full
_refine_ls_number_parameters 406
_refine_ls_number_reflns 6081
_refine_ls_number_restraints 0
_refine_ls_restrained_S_all 1.069
_refine_ls_R_factor_all 0.1239
_refine_ls_R_factor_gt 0.0791
_refine_ls_shift/su_max 0.000
_refine_ls_shift/su_mean 0.000
_refine_ls_structure_factor_coef Fsqd
_refine_ls_weighting_details 'w=1/[\s^2^(Fo^2^)+(0.0520P)^2^+5.4931P] where P=(Fo^2^+2Fc^2^)/3'
_refine_ls_weighting_scheme calc
_refine_ls_wR_factor_gt 0.1517
_refine_ls_wR_factor_ref 0.1696
_reflns_number_gt 3963
_reflns_number_total 6081
_reflns_threshold_expression 'I > 2\s(I)'
_cod_data_source_file d1sc03782j2.cif
_cod_data_source_block BIP_diimine_methoxy
_cod_original_cell_volume 6546.(3)
_cod_database_code 1564393

loop_
_space_group_symop_operation_xyz
'x, y, z'
'-x, y, -z+1/2'
'x+1/2, y+1/2, z'
'-x+1/2, y+1/2, -z+1/2'
'-x, -y, -z'
'x, -y, z-1/2'
'-x+1/2, -y+1/2, -z'
'x+1/2, -y+1/2, z-1/2'

loop_
_atom_site_type_symbol
_atom_site_label
_atom_site_fract_x
_atom_site_fract_y
_atom_site_fract_z
_atom_site_U_iso_or_equiv
_atom_site_adp_type
_atom_site_calc_flag
_atom_site_refinement_flags_adp
_atom_site_refinement_flags_occupancy
_atom_site_refinement_flags_posn
_atom_site_occupancy
_atom_site_disorder_assembly
_atom_site_disorder_group
O O1 0.32628(7) 0.6581(3) 0.44946(7) 0.0316(6) Uani d . . . 1 . .
H H1 0.2993 0.6377 0.444 0.047 Uiso calc U . R 1 . .
O O2 0.29586(8) 0.3844(3) 0.80170(7) 0.0357(6) Uani d . . . 1 . .
O O3 0.08408(9) 0.5875(3) 0.14933(8) 0.0457(7) Uani d . . . 1 . .
N N1 0.26040(8) 0.5534(3) 0.46536(8) 0.0245(6) Uani d . . . 1 . .
N N2 0.27580(8) 0.5040(3) 0.54055(8) 0.0224(6) Uani d . . . 1 . .
H H2 0.2914 0.4989 0.5724 0.027 Uiso calc U . R 1 . .
N N3 0.24794(9) 0.4110(3) 0.60786(9) 0.0261(6) Uani d . . . 1 . .
N N4 0.12683(9) 0.4449(4) 0.33839(9) 0.0294(6) Uani d . . . 1 . .
C C1 0.29300(10) 0.5586(4) 0.51205(10) 0.0205(7) Uani d . . . 1 . .
C C2 0.22077(10) 0.4880(4) 0.46427(11) 0.0230(7) Uani d . . . 1 . .
C C3 0.17599(10) 0.4517(4) 0.42453(11) 0.0252(7) Uani d . . . 1 . .
C C4 0.14299(11) 0.3855(4) 0.43529(11) 0.0257(7) Uani d . . . 1 . .
H H4 0.1125 0.3606 0.4094 0.031 Uiso calc U . R 1 . .
C C5 0.15310(10) 0.3550(4) 0.48230(11) 0.0268(7) Uani d . . . 1 . .
H H5 0.1295 0.3083 0.4877 0.032 Uiso calc U . R 1 . .
C C6 0.19719(10) 0.3909(4) 0.52228(11) 0.0244(7) Uani d . . . 1 . .
C C7 0.22999(10) 0.4583(4) 0.51129(10) 0.0226(7) Uani d . . . 1 . .
C C8 0.34118(10) 0.6097(4) 0.53027(10) 0.0215(7) Uani d . . . 1 . .
C C9 0.37321(10) 0.6030(4) 0.58013(10) 0.0234(7) Uani d . . . 1 . .
H H9 0.3626 0.5731 0.6018 0.028 Uiso calc U . R 1 . .
C C10 0.41937(10) 0.6385(4) 0.59837(11) 0.0240(7) Uani d . . . 1 . .
C C11 0.43333(10) 0.6842(4) 0.56522(11) 0.0265(7) Uani d . . . 1 . .
H H11 0.4651 0.7121 0.5776 0.032 Uiso calc U . R 1 . .
C C12 0.40384(11) 0.6914(4) 0.51544(11) 0.0262(7) Uani d . . . 1 . .
C C13 0.35647(10) 0.6543(4) 0.49803(11) 0.0250(7) Uani d . . . 1 . .
C C14 0.45571(11) 0.6288(5) 0.65297(11) 0.0311(8) Uani d . . . 1 . .
C C15 0.43417(12) 0.5625(5) 0.68241(11) 0.0382(9) Uani d . . . 1 . .
H H15A 0.4583 0.5528 0.7166 0.057 Uiso calc U . R 1 . .
H H15B 0.4198 0.4384 0.6707 0.057 Uiso calc U . R 1 . .
H H15C 0.4106 0.6537 0.6789 0.057 Uiso calc U . R 1 . .
C C16 0.49350(12) 0.4856(6) 0.66031(13) 0.0468(10) Uani d . . . 1 . .
H H16A 0.5171 0.4792 0.6947 0.07 Uiso calc U . R 1 . .
H H16B 0.5079 0.5262 0.6417 0.07 Uiso calc U . R 1 . .
H H16C 0.4795 0.3604 0.6491 0.07 Uiso calc U . R 1 . .
C C17 0.47723(12) 0.8246(5) 0.67077(12) 0.0443(10) Uani d . . . 1 . .
H H17A 0.4533 0.9137 0.6671 0.067 Uiso calc U . R 1 . .
H H17B 0.4908 0.8686 0.6516 0.067 Uiso calc U . R 1 . .
H H17C 0.5014 0.8169 0.7049 0.067 Uiso calc U . R 1 . .
C C18 0.42238(11) 0.7307(5) 0.48126(12) 0.0318(8) Uani d . . . 1 . .
C C19 0.47485(12) 0.7626(5) 0.50865(13) 0.0423(9) Uani d . . . 1 . .
H H19A 0.4824 0.8726 0.53 0.063 Uiso calc U . R 1 . .
H H19B 0.4852 0.7854 0.4854 0.063 Uiso calc U . R 1 . .
H H19C 0.4905 0.6504 0.528 0.063 Uiso calc U . R 1 . .
C C20 0.39974(13) 0.9085(5) 0.45049(13) 0.0424(9) Uani d . . . 1 . .
H H20A 0.366 0.8939 0.4329 0.064 Uiso calc U . R 1 . .
H H20B 0.4104 0.9252 0.4273 0.064 Uiso calc U . R 1 . .
H H20C 0.4084 1.0195 0.4716 0.064 Uiso calc U . R 1 . .
C C21 0.41214(12) 0.5608(5) 0.44760(13) 0.0409(9) Uani d . . . 1 . .
H H21A 0.4263 0.447 0.467 0.061 Uiso calc U . R 1 . .
H H21B 0.4249 0.5841 0.4265 0.061 Uiso calc U . R 1 . .
H H21C 0.3786 0.5428 0.4278 0.061 Uiso calc U . R 1 . .
C C22 0.20819(11) 0.3642(4) 0.57203(11) 0.0255(7) Uani d . . . 1 . .
H H22 0.1856 0.3112 0.5781 0.031 Uiso calc U . R 1 . .
C C23 0.25645(11) 0.3990(4) 0.65555(11) 0.0250(7) Uani d . . . 1 . .
C C24 0.22323(11) 0.4244(4) 0.66898(11) 0.0292(8) Uani d . . . 1 . .
H H24 0.1919 0.4455 0.6446 0.035 Uiso calc U . R 1 . .
C C25 0.23483(11) 0.4196(4) 0.71734(11) 0.0294(8) Uani d . . . 1 . .
H H25 0.2116 0.4373 0.7256 0.035 Uiso calc U . R 1 . .
C C26 0.28052(11) 0.3889(4) 0.75339(11) 0.0282(7) Uani d . . . 1 . .
C C27 0.31396(11) 0.3628(4) 0.74049(11) 0.0297(8) Uani d . . . 1 . .
H H27 0.3451 0.3392 0.7648 0.036 Uiso calc U . R 1 . .
C C28 0.30225(11) 0.3709(4) 0.69254(11) 0.0275(7) Uani d . . . 1 . .
H H28 0.3258 0.3572 0.6845 0.033 Uiso calc U . R 1 . .
C C29 0.26246(12) 0.4024(5) 0.81628(12) 0.0378(9) Uani d . . . 1 . .
H H29A 0.2473 0.5261 0.8062 0.057 Uiso calc U . R 1 . .
H H29B 0.2778 0.3913 0.8516 0.057 Uiso calc U . R 1 . .
H H29C 0.2392 0.3021 0.8012 0.057 Uiso calc U . R 1 . .
C C30 0.16620(10) 0.4829(4) 0.37521(11) 0.0268(7) Uani d . . . 1 . .
H H30 0.1899 0.5332 0.3704 0.032 Uiso calc U . R 1 . .
C C31 0.11861(10) 0.4875(4) 0.29154(11) 0.0278(7) Uani d . . . 1 . .
C C32 0.08748(11) 0.3744(5) 0.25316(11) 0.0303(8) Uani d . . . 1 . .
H H32 0.0729 0.2717 0.2593 0.036 Uiso calc U . R 1 . .
C C33 0.07741(11) 0.4076(5) 0.20687(12) 0.0341(8) Uani d . . . 1 . .
H H33 0.0569 0.3261 0.1814 0.041 Uiso calc U . R 1 . .
C C34 0.09742(11) 0.5624(5) 0.19706(11) 0.0325(8) Uani d . . . 1 . .
C C35 0.12717(11) 0.6800(5) 0.23439(11) 0.0319(8) Uani d . . . 1 . .
H H35 0.1402 0.7873 0.2279 0.038 Uiso calc U . R 1 . .
C C36 0.13783(11) 0.6414(5) 0.28099(12) 0.0331(8) Uani d . . . 1 . .
H H36 0.1588 0.7217 0.3065 0.04 Uiso calc U . R 1 . .
C C37 0.09939(14) 0.7550(5) 0.13743(13) 0.0483(10) Uani d . . . 1 . .
H H37A 0.0888 0.8654 0.1477 0.073 Uiso calc U . R 1 . .
H H37B 0.0866 0.7603 0.1024 0.073 Uiso calc U . R 1 . .
H H37C 0.1333 0.7552 0.154 0.073 Uiso calc U . R 1 . .

loop_
_atom_site_aniso_label
_atom_site_aniso_U_11
_atom_site_aniso_U_22
_atom_site_aniso_U_33
_atom_site_aniso_U_12
_atom_site_aniso_U_13
_atom_site_aniso_U_23
O1 0.0290(12) 0.0378(14) 0.0244(12) 0.0026(11) 0.0108(10) 0.0024(10)
O2 0.0398(14) 0.0349(14) 0.0295(13) 0.0005(11) 0.0154(11) -0.0008(10)
O3 0.0609(17) 0.0392(16) 0.0349(14) -0.0035(13) 0.0228(13) 0.0040(12)
N1 0.0264(14) 0.0183(14) 0.0228(14) 0.0028(11) 0.0081(12) 0.0000(11)
N2 0.0214(14) 0.0194(14) 0.0191(12) 0.0043(11) 0.0049(11) -0.0004(11)
N3 0.0269(15) 0.0191(14) 0.0284(14) 0.0021(11) 0.0111(13) 0.0031(11)
N4 0.0271(15) 0.0249(15) 0.0269(14) 0.0004(12) 0.0068(13) 0.0001(12)
C1 0.0270(17) 0.0133(15) 0.0194(15) 0.0045(12) 0.0104(14) -0.0016(12)
C2 0.0241(17) 0.0131(15) 0.0288(17) 0.0056(13) 0.0113(14) -0.0034(13)
C3 0.0274(18) 0.0168(16) 0.0273(17) 0.0054(13) 0.0109(15) -0.0018(13)
C4 0.0244(17) 0.0181(16) 0.0288(17) 0.0022(13) 0.0093(15) -0.0027(13)
C5 0.0247(17) 0.0176(17) 0.0368(19) 0.0009(13) 0.0146(15) -0.0019(14)
C6 0.0283(18) 0.0139(15) 0.0327(17) 0.0049(13) 0.0168(15) -0.0015(13)
C7 0.0237(17) 0.0127(15) 0.0272(16) 0.0045(12) 0.0098(14) -0.0023(13)
C8 0.0266(17) 0.0120(15) 0.0230(15) 0.0033(12) 0.0104(14) 0.0007(12)
C9 0.0292(18) 0.0180(16) 0.0261(16) 0.0034(13) 0.0163(15) 0.0019(13)
C10 0.0257(17) 0.0148(16) 0.0290(17) 0.0054(13) 0.0120(15) 0.0030(13)
C11 0.0229(17) 0.0201(17) 0.0360(18) 0.0009(13) 0.0144(15) -0.0006(14)
C12 0.0310(19) 0.0174(16) 0.0308(18) 0.0079(14) 0.0161(15) 0.0036(14)
C13 0.0267(18) 0.0165(16) 0.0248(16) 0.0077(13) 0.0080(15) 0.0016(13)
C14 0.0256(18) 0.036(2) 0.0236(16) 0.0008(15) 0.0062(15) 0.0014(15)
C15 0.034(2) 0.046(2) 0.0224(17) -0.0038(17) 0.0057(16) 0.0024(16)
C16 0.036(2) 0.058(3) 0.035(2) 0.0169(19) 0.0098(18) 0.0095(19)
C17 0.036(2) 0.047(2) 0.0339(19) -0.0126(18) 0.0061(17) -0.0054(18)
C18 0.034(2) 0.0301(19) 0.0353(19) 0.0059(15) 0.0207(16) 0.0060(15)
C19 0.042(2) 0.047(2) 0.048(2) 0.0022(18) 0.0305(19) 0.0055(19)
C20 0.050(2) 0.043(2) 0.044(2) 0.0098(18) 0.0312(19) 0.0130(18)
C21 0.043(2) 0.042(2) 0.042(2) 0.0047(18) 0.0250(19) -0.0019(18)
C22 0.0245(17) 0.0180(16) 0.0343(18) 0.0048(13) 0.0153(16) 0.0032(14)
C23 0.0317(18) 0.0132(15) 0.0309(17) -0.0011(13) 0.0163(16) 0.0008(13)
C24 0.0267(18) 0.0243(18) 0.0308(18) 0.0013(14) 0.0103(15) 0.0003(14)
C25 0.0303(19) 0.0280(19) 0.0341(18) 0.0021(15) 0.0194(16) 0.0002(15)
C26 0.0336(19) 0.0122(16) 0.0347(18) -0.0020(13) 0.0144(16) -0.0001(14)
C27 0.0268(18) 0.0216(18) 0.0351(19) -0.0015(14) 0.0116(16) -0.0020(14)
C28 0.0272(18) 0.0201(17) 0.0345(18) 0.0003(13) 0.0151(15) -0.0018(14)
C29 0.051(2) 0.034(2) 0.0317(18) 0.0047(17) 0.0234(18) 0.0029(16)
C30 0.0227(18) 0.0203(17) 0.0353(18) 0.0036(13) 0.0132(16) -0.0021(14)
C31 0.0245(18) 0.0263(18) 0.0280(17) 0.0059(14) 0.0101(15) 0.0009(14)
C32 0.0283(18) 0.0264(18) 0.0296(18) -0.0011(14) 0.0099(15) 0.0024(15)
C33 0.033(2) 0.030(2) 0.0296(18) -0.0026(15) 0.0088(16) -0.0017(15)
C34 0.035(2) 0.029(2) 0.0304(18) 0.0062(15) 0.0145(16) 0.0020(15)
C35 0.0345(19) 0.0248(18) 0.0363(19) -0.0023(15) 0.0179(16) 0.0036(15)
C36 0.0269(19) 0.0292(19) 0.0377(19) -0.0025(15) 0.0123(16) -0.0031(16)
C37 0.068(3) 0.037(2) 0.042(2) 0.005(2) 0.029(2) 0.0109(18)

loop_
_atom_type_symbol
_atom_type_description
_atom_type_scat_dispersion_real
_atom_type_scat_dispersion_imag
_atom_type_scat_source
C C 0.0033 0.0016 'International Tables Vol C Tables 4.2.6.8 and 6.1.1.4'
H H 0.0000 0.0000 'International Tables Vol C Tables 4.2.6.8 and 6.1.1.4'
N N 0.0061 0.0033 'International Tables Vol C Tables 4.2.6.8 and 6.1.1.4'
O O 0.0106 0.0060 'International Tables Vol C Tables 4.2.6.8 and 6.1.1.4'

loop_
_geom_angle_atom_site_label_1
_geom_angle_atom_site_label_2
_geom_angle_atom_site_label_3
_geom_angle_site_symmetry_1
_geom_angle_site_symmetry_3
_geom_angle
_geom_angle_publ_flag
C13 O1 H1 . . 109.5 ?
C26 O2 C29 . . 117.7(3) ?
C34 O3 C37 . . 116.8(3) ?
C1 N1 C2 . . 105.5(2) ?
C1 N2 C7 . . 108.4(2) ?
C1 N2 H2 . . 125.8 ?
C7 N2 H2 . . 125.8 ?
C22 N3 C23 . . 120.2(3) ?
C30 N4 C31 . . 119.4(3) ?
N1 C1 N2 . . 111.2(3) ?
N1 C1 C8 . . 124.6(3) ?
N2 C1 C8 . . 124.2(2) ?
N1 C2 C7 . . 109.7(3) ?
N1 C2 C3 . . 130.3(3) ?
C7 C2 C3 . . 120.0(3) ?
C4 C3 C2 . . 116.8(3) ?
C4 C3 C30 . . 123.2(3) ?
C2 C3 C30 . . 120.1(3) ?
C5 C4 C3 . . 122.3(3) ?
C5 C4 H4 . . 118.9 ?
C3 C4 H4 . . 118.9 ?
C4 C5 C6 . . 122.0(3) ?
C4 C5 H5 . . 119.0 ?
C6 C5 H5 . . 119.0 ?
C7 C6 C5 . . 115.5(3) ?
C7 C6 C22 . . 121.7(3) ?
C5 C6 C22 . . 122.8(3) ?
N2 C7 C2 . . 105.2(3) ?
N2 C7 C6 . . 131.2(3) ?
C2 C7 C6 . . 123.6(3) ?
C13 C8 C9 . . 119.5(3) ?
C13 C8 C1 . . 120.3(3) ?
C9 C8 C1 . . 120.1(3) ?
C10 C9 C8 . . 121.7(3) ?
C10 C9 H9 . . 119.1 ?
C8 C9 H9 . . 119.1 ?
C9 C10 C11 . . 117.2(3) ?
C9 C10 C14 . . 123.1(3) ?
C11 C10 C14 . . 119.7(3) ?
C12 C11 C10 . . 124.4(3) ?
C12 C11 H11 . . 117.8 ?
C10 C11 H11 . . 117.8 ?
C11 C12 C13 . . 116.7(3) ?
C11 C12 C18 . . 121.2(3) ?
C13 C12 C18 . . 122.1(3) ?
O1 C13 C8 . . 120.7(3) ?
O1 C13 C12 . . 118.9(3) ?
C8 C13 C12 . . 120.4(3) ?
C15 C14 C17 . . 109.2(3) ?
C15 C14 C16 . . 108.3(3) ?
C17 C14 C16 . . 109.9(3) ?
C15 C14 C10 . . 111.5(3) ?
C17 C14 C10 . . 109.5(3) ?
C16 C14 C10 . . 108.4(3) ?
C14 C15 H15A . . 109.5 ?
C14 C15 H15B . . 109.5 ?
H15A C15 H15B . . 109.5 ?
C14 C15 H15C . . 109.5 ?
H15A C15 H15C . . 109.5 ?
H15B C15 H15C . . 109.5 ?
C14 C16 H16A . . 109.5 ?
C14 C16 H16B . . 109.5 ?
H16A C16 H16B . . 109.5 ?
C14 C16 H16C . . 109.5 ?
H16A C16 H16C . . 109.5 ?
H16B C16 H16C . . 109.5 ?
C14 C17 H17A . . 109.5 ?
C14 C17 H17B . . 109.5 ?
H17A C17 H17B . . 109.5 ?
C14 C17 H17C . . 109.5 ?
H17A C17 H17C . . 109.5 ?
H17B C17 H17C . . 109.5 ?
C19 C18 C21 . . 107.6(3) ?
C19 C18 C12 . . 112.3(3) ?
C21 C18 C12 . . 109.5(3) ?
C19 C18 C20 . . 107.3(3) ?
C21 C18 C20 . . 109.1(3) ?
C12 C18 C20 . . 111.0(3) ?
C18 C19 H19A . . 109.5 ?
C18 C19 H19B . . 109.5 ?
H19A C19 H19B . . 109.5 ?
C18 C19 H19C . . 109.5 ?
H19A C19 H19C . . 109.5 ?
H19B C19 H19C . . 109.5 ?
C18 C20 H20A . . 109.5 ?
C18 C20 H20B . . 109.5 ?
H20A C20 H20B . . 109.5 ?
C18 C20 H20C . . 109.5 ?
H20A C20 H20C . . 109.5 ?
H20B C20 H20C . . 109.5 ?
C18 C21 H21A . . 109.5 ?
C18 C21 H21B . . 109.5 ?
H21A C21 H21B . . 109.5 ?
C18 C21 H21C . . 109.5 ?
H21A C21 H21C . . 109.5 ?
H21B C21 H21C . . 109.5 ?
N3 C22 C6 . . 121.2(3) ?
N3 C22 H22 . . 119.4 ?
C6 C22 H22 . . 119.4 ?
C24 C23 C28 . . 117.5(3) ?
C24 C23 N3 . . 125.0(3) ?
C28 C23 N3 . . 117.4(3) ?
C23 C24 C25 . . 121.6(3) ?
C23 C24 H24 . . 119.2 ?
C25 C24 H24 . . 119.2 ?
C26 C25 C24 . . 119.8(3) ?
C26 C25 H25 . . 120.1 ?
C24 C25 H25 . . 120.1 ?
O2 C26 C27 . . 116.0(3) ?
O2 C26 C25 . . 124.8(3) ?
C27 C26 C25 . . 119.2(3) ?
C28 C27 C26 . . 120.5(3) ?
C28 C27 H27 . . 119.7 ?
C26 C27 H27 . . 119.7 ?
C27 C28 C23 . . 121.4(3) ?
C27 C28 H28 . . 119.3 ?
C23 C28 H28 . . 119.3 ?
O2 C29 H29A . . 109.5 ?
O2 C29 H29B . . 109.5 ?
H29A C29 H29B . . 109.5 ?
O2 C29 H29C . . 109.5 ?
H29A C29 H29C . . 109.5 ?
H29B C29 H29C . . 109.5 ?
N4 C30 C3 . . 122.0(3) ?
N4 C30 H30 . . 119.0 ?
C3 C30 H30 . . 119.0 ?
C36 C31 C32 . . 117.8(3) ?
C36 C31 N4 . . 124.0(3) ?
C32 C31 N4 . . 118.1(3) ?
C33 C32 C31 . . 121.6(3) ?
C33 C32 H32 . . 119.2 ?
C31 C32 H32 . . 119.2 ?
C32 C33 C34 . . 119.7(3) ?
C32 C33 H33 . . 120.1 ?
C34 C33 H33 . . 120.1 ?
O3 C34 C35 . . 125.0(3) ?
O3 C34 C33 . . 115.4(3) ?
C35 C34 C33 . . 119.6(3) ?
C36 C35 C34 . . 119.9(3) ?
C36 C35 H35 . . 120.1 ?
C34 C35 H35 . . 120.1 ?
C35 C36 C31 . . 121.5(3) ?
C35 C36 H36 . . 119.3 ?
C31 C36 H36 . . 119.3 ?
O3 C37 H37A . . 109.5 ?
O3 C37 H37B . . 109.5 ?
H37A C37 H37B . . 109.5 ?
O3 C37 H37C . . 109.5 ?
H37A C37 H37C . . 109.5 ?
H37B C37 H37C . . 109.5 ?

loop_
_geom_bond_atom_site_label_1
_geom_bond_atom_site_label_2
_geom_bond_site_symmetry_2
_geom_bond_distance
_geom_bond_publ_flag
O1 C13 . 1.361(3) ?
O1 H1 . 0.84 ?
O2 C26 . 1.362(4) ?
O2 C29 . 1.420(4) ?
O3 C34 . 1.370(4) ?
O3 C37 . 1.418(4) ?
N1 C1 . 1.334(4) ?
N1 C2 . 1.390(4) ?
N2 C1 . 1.360(4) ?
N2 C7 . 1.372(4) ?
N2 H2 . 0.88 ?
N3 C22 . 1.286(4) ?
N3 C23 . 1.408(4) ?
N4 C30 . 1.276(4) ?
N4 C31 . 1.415(4) ?
C1 C8 . 1.457(4) ?
C2 C7 . 1.393(4) ?
C2 C3 . 1.415(4) ?
C3 C4 . 1.395(4) ?
C3 C30 . 1.460(4) ?
C4 C5 . 1.384(4) ?
C4 H4 . 0.95 ?
C5 C6 . 1.404(4) ?
C5 H5 . 0.95 ?
C6 C7 . 1.396(4) ?
C6 C22 . 1.456(4) ?
C8 C13 . 1.402(4) ?
C8 C9 . 1.403(4) ?
C9 C10 . 1.372(4) ?
C9 H9 . 0.95 ?
C10 C11 . 1.398(4) ?
C10 C14 . 1.546(4) ?
C11 C12 . 1.388(4) ?
C11 H11 . 0.95 ?
C12 C13 . 1.415(4) ?
C12 C18 . 1.534(4) ?
C14 C15 . 1.523(4) ?
C14 C17 . 1.531(5) ?
C14 C16 . 1.543(5) ?
C15 H15A . 0.98 ?
C15 H15B . 0.98 ?
C15 H15C . 0.98 ?
C16 H16A . 0.98 ?
C16 H16B . 0.98 ?
C16 H16C . 0.98 ?
C17 H17A . 0.98 ?
C17 H17B . 0.98 ?
C17 H17C . 0.98 ?
C18 C19 . 1.533(5) ?
C18 C21 . 1.533(5) ?
C18 C20 . 1.539(5) ?
C19 H19A . 0.98 ?
C19 H19B . 0.98 ?
C19 H19C . 0.98 ?
C20 H20A . 0.98 ?
C20 H20B . 0.98 ?
C20 H20C . 0.98 ?
C21 H21A . 0.98 ?
C21 H21B . 0.98 ?
C21 H21C . 0.98 ?
C22 H22 . 0.95 ?
C23 C24 . 1.393(4) ?
C23 C28 . 1.399(4) ?
C24 C25 . 1.394(4) ?
C24 H24 . 0.95 ?
C25 C26 . 1.391(4) ?
C25 H25 . 0.95 ?
C26 C27 . 1.389(4) ?
C27 C28 . 1.381(4) ?
C27 H27 . 0.95 ?
C28 H28 . 0.95 ?
C29 H29A . 0.98 ?
C29 H29B . 0.98 ?
C29 H29C . 0.98 ?
C30 H30 . 0.95 ?
C31 C36 . 1.391(4) ?
C31 C32 . 1.393(4) ?
C32 C33 . 1.365(4) ?
C32 H32 . 0.95 ?
C33 C34 . 1.400(5) ?
C33 H33 . 0.95 ?
C34 C35 . 1.381(4) ?
C35 C36 . 1.376(4) ?
C35 H35 . 0.95 ?
C36 H36 . 0.95 ?
C37 H37A . 0.98 ?
C37 H37B . 0.98 ?
C37 H37C . 0.98 ?

loop_
_geom_hbond_atom_site_label_D
_geom_hbond_atom_site_label_H
_geom_hbond_atom_site_label_A
_geom_hbond_site_symmetry_A
_geom_hbond_distance_DH
_geom_hbond_distance_HA
_geom_hbond_distance_DA
_geom_hbond_angle_DHA
_geom_hbond_publ_flag
O1 H1 N1 . 0.84 1.85 2.611(3) 149.5 ?
N2 H2 N3 . 0.88 2.34 2.829(4) 115.0 ?

loop_
_geom_torsion_atom_site_label_1
_geom_torsion_atom_site_label_2
_geom_torsion_atom_site_label_3
_geom_torsion_atom_site_label_4
_geom_torsion_site_symmetry_1
_geom_torsion_site_symmetry_2
_geom_torsion_site_symmetry_3
_geom_torsion_site_symmetry_4
_geom_torsion
_geom_torsion_publ_flag
C2 N1 C1 N2 . . . . -1.4(3) ?
C2 N1 C1 C8 . . . . 176.7(3) ?
C7 N2 C1 N1 . . . . 0.9(3) ?
C7 N2 C1 C8 . . . . -177.2(3) ?
C1 N1 C2 C7 . . . . 1.4(3) ?
C1 N1 C2 C3 . . . . -178.8(3) ?
N1 C2 C3 C4 . . . . 179.9(3) ?
C7 C2 C3 C4 . . . . -0.3(4) ?
N1 C2 C3 C30 . . . . 0.1(5) ?
C7 C2 C3 C30 . . . . 179.9(3) ?
C2 C3 C4 C5 . . . . -0.4(4) ?
C30 C3 C4 C5 . . . . 179.3(3) ?
C3 C4 C5 C6 . . . . 0.8(5) ?
C4 C5 C6 C7 . . . . -0.3(4) ?
C4 C5 C6 C22 . . . . 178.4(3) ?
C1 N2 C7 C2 . . . . 0.0(3) ?
C1 N2 C7 C6 . . . . 178.4(3) ?
N1 C2 C7 N2 . . . . -0.9(3) ?
C3 C2 C7 N2 . . . . 179.3(2) ?
N1 C2 C7 C6 . . . . -179.4(3) ?
C3 C2 C7 C6 . . . . 0.8(4) ?
C5 C6 C7 N2 . . . . -178.6(3) ?
C22 C6 C7 N2 . . . . 2.7(5) ?
C5 C6 C7 C2 . . . . -0.5(4) ?
C22 C6 C7 C2 . . . . -179.2(3) ?
N1 C1 C8 C13 . . . . -1.3(4) ?
N2 C1 C8 C13 . . . . 176.4(3) ?
N1 C1 C8 C9 . . . . -177.3(3) ?
N2 C1 C8 C9 . . . . 0.5(4) ?
C13 C8 C9 C10 . . . . -0.2(4) ?
C1 C8 C9 C10 . . . . 175.8(3) ?
C8 C9 C10 C11 . . . . 0.7(4) ?
C8 C9 C10 C14 . . . . -178.9(3) ?
C9 C10 C11 C12 . . . . -1.5(5) ?
C14 C10 C11 C12 . . . . 178.1(3) ?
C10 C11 C12 C13 . . . . 1.7(5) ?
C10 C11 C12 C18 . . . . -176.2(3) ?
C9 C8 C13 O1 . . . . 178.7(3) ?
C1 C8 C13 O1 . . . . 2.7(4) ?
C9 C8 C13 C12 . . . . 0.3(4) ?
C1 C8 C13 C12 . . . . -175.7(3) ?
C11 C12 C13 O1 . . . . -179.4(3) ?
C18 C12 C13 O1 . . . . -1.6(4) ?
C11 C12 C13 C8 . . . . -1.0(4) ?
C18 C12 C13 C8 . . . . 176.8(3) ?
C9 C10 C14 C15 . . . . 3.9(4) ?
C11 C10 C14 C15 . . . . -175.6(3) ?
C9 C10 C14 C17 . . . . -117.0(3) ?
C11 C10 C14 C17 . . . . 63.4(4) ?
C9 C10 C14 C16 . . . . 123.0(3) ?
C11 C10 C14 C16 . . . . -56.6(4) ?
C11 C12 C18 C19 . . . . -1.1(4) ?
C13 C12 C18 C19 . . . . -178.8(3) ?
C11 C12 C18 C21 . . . . 118.3(3) ?
C13 C12 C18 C21 . . . . -59.4(4) ?
C11 C12 C18 C20 . . . . -121.2(3) ?
C13 C12 C18 C20 . . . . 61.1(4) ?
C23 N3 C22 C6 . . . . 174.6(3) ?
C7 C6 C22 N3 . . . . 3.6(4) ?
C5 C6 C22 N3 . . . . -175.1(3) ?
C22 N3 C23 C24 . . . . -31.0(4) ?
C22 N3 C23 C28 . . . . 153.1(3) ?
C28 C23 C24 C25 . . . . -0.9(5) ?
N3 C23 C24 C25 . . . . -176.7(3) ?
C23 C24 C25 C26 . . . . 0.0(5) ?
C29 O2 C26 C27 . . . . -177.4(3) ?
C29 O2 C26 C25 . . . . 3.5(4) ?
C24 C25 C26 O2 . . . . 178.9(3) ?
C24 C25 C26 C27 . . . . -0.2(5) ?
O2 C26 C27 C28 . . . . -177.9(3) ?
C25 C26 C27 C28 . . . . 1.3(5) ?
C26 C27 C28 C23 . . . . -2.2(5) ?
C24 C23 C28 C27 . . . . 2.0(4) ?
N3 C23 C28 C27 . . . . 178.1(3) ?
C31 N4 C30 C3 . . . . 176.7(3) ?
C4 C3 C30 N4 . . . . -2.6(5) ?
C2 C3 C30 N4 . . . . 177.2(3) ?
C30 N4 C31 C36 . . . . -33.2(4) ?
C30 N4 C31 C32 . . . . 150.3(3) ?
C36 C31 C32 C33 . . . . 2.6(5) ?
N4 C31 C32 C33 . . . . 179.4(3) ?
C31 C32 C33 C34 . . . . -2.2(5) ?
C37 O3 C34 C35 . . . . -5.1(5) ?
C37 O3 C34 C33 . . . . 172.8(3) ?
C32 C33 C34 O3 . . . . -178.0(3) ?
C32 C33 C34 C35 . . . . 0.0(5) ?
O3 C34 C35 C36 . . . . 179.5(3) ?
C33 C34 C35 C36 . . . . 1.7(5) ?
C34 C35 C36 C31 . . . . -1.2(5) ?
C32 C31 C36 C35 . . . . -0.9(5) ?
N4 C31 C36 C35 . . . . -177.5(3) ?
